data_1502039
loop_
_publ_author_name
'Chen, Jiun-Jia'
'Li, Kuan-Ting'
'Yang, Ding-Yah'

_publ_section_title
;
 Synthesis of coumarin/phenanthridine-fused heterocycles and their
 photochemical and thermochromic properties.
;
_journal_issue 7
_journal_name_full 'Organic letters'
_journal_page_first 1658
_journal_page_last 1661
_journal_paper_doi 10.1021/ol200117b
_journal_volume 13
_journal_year 2011
_chemical_formula_moiety 'C25 H22 N2 O3'
_chemical_formula_sum 'C25 H22 N2 O3'
_chemical_formula_weight 398.45
_space_group_IT_number 14
_symmetry_cell_setting monoclinic
_symmetry_Int_Tables_number 14
_symmetry_space_group_name_Hall '-P 2ybc'
_symmetry_space_group_name_H-M 'P 1 21/c 1'
_atom_sites_solution_hydrogens geom
_atom_sites_solution_primary direct
_atom_sites_solution_secondary difmap
_audit_creation_method SHELXL-97
_cell_angle_alpha 90.00
_cell_angle_beta 101.217(2)
_cell_angle_gamma 90.00
_cell_formula_units_Z 4
_cell_length_a 11.5671(11)
_cell_length_b 8.6420(8)
_cell_length_c 21.537(2)
_cell_measurement_reflns_used 3385
_cell_measurement_temperature 297(2)
_cell_measurement_theta_max 25.113
_cell_measurement_theta_min 2.367
_cell_volume 2111.8(3)
_computing_cell_refinement 'Bruker SMART'
_computing_data_collection 'Bruker SMART'
_computing_data_reduction 'Bruker SHELXTL'
_computing_molecular_graphics 'Bruker SHELXTL'
_computing_publication_material 'Bruker SHELXTL'
_computing_structure_refinement 'SHELXL-97 (Sheldrick, 2008)'
_computing_structure_solution 'SHELXS-97 (Sheldrick, 2008)'
_diffrn_ambient_temperature 297(2)
_diffrn_measured_fraction_theta_full 0.993
_diffrn_measured_fraction_theta_max 0.993
_diffrn_measurement_device_type 'CCD area detector'
_diffrn_measurement_method 'phi and omega scans'
_diffrn_radiation_monochromator graphite
_diffrn_radiation_probe x-ray
_diffrn_radiation_type MoK\a
_diffrn_radiation_wavelength 0.71073
_diffrn_reflns_av_R_equivalents 0.0383
_diffrn_reflns_av_sigmaI/netI 0.0378
_diffrn_reflns_limit_h_max 14
_diffrn_reflns_limit_h_min -13
_diffrn_reflns_limit_k_max 9
_diffrn_reflns_limit_k_min -10
_diffrn_reflns_limit_l_max 24
_diffrn_reflns_limit_l_min -26
_diffrn_reflns_number 11577
_diffrn_reflns_theta_full 26.01
_diffrn_reflns_theta_max 26.01
_diffrn_reflns_theta_min 1.79
_diffrn_source 'fine-focus sealed tube'
_exptl_absorpt_coefficient_mu 0.083
_exptl_absorpt_correction_T_max 1.000000
_exptl_absorpt_correction_T_min 0.773149
_exptl_absorpt_correction_type empirical
_exptl_crystal_colour green
_exptl_crystal_density_diffrn 1.253
_exptl_crystal_density_method 'not measured'
_exptl_crystal_description parallelepiped
_exptl_crystal_F_000 840
_exptl_crystal_size_max 0.62
_exptl_crystal_size_mid 0.38
_exptl_crystal_size_min 0.25
_platon_squeeze_details ' '
_refine_diff_density_max 0.208
_refine_diff_density_min -0.218
_refine_diff_density_rms 0.052
_refine_ls_extinction_method none
_refine_ls_goodness_of_fit_ref 0.998
_refine_ls_hydrogen_treatment constr
_refine_ls_matrix_type full
_refine_ls_number_parameters 274
_refine_ls_number_reflns 4132
_refine_ls_number_restraints 0
_refine_ls_restrained_S_all 0.998
_refine_ls_R_factor_all 0.0880
_refine_ls_R_factor_gt 0.0611
_refine_ls_shift/su_max 0.000
_refine_ls_shift/su_mean 0.000
_refine_ls_structure_factor_coef Fsqd
_refine_ls_weighting_details 'calc w=1/[\s^2^(Fo^2^)+(0.1183P)^2^+0.7830P] where P=(Fo^2^+2Fc^2^)/3'
_refine_ls_weighting_scheme calc
_refine_ls_wR_factor_gt 0.1944
_refine_ls_wR_factor_ref 0.2151
_reflns_number_gt 2569
_reflns_number_total 4132
_reflns_threshold_expression >2sigma(I)
_cod_data_source_file ol200117b_si_004.cif
_cod_data_source_block jj026m
_cod_original_sg_symbol_H-M 'P 21/c'
_cod_database_code 1502039

loop_
_symmetry_equiv_pos_as_xyz
'x, y, z'
'-x, y+1/2, -z+1/2'
'-x, -y, -z'
'x, -y-1/2, z-1/2'

loop_
_atom_site_label
_atom_site_type_symbol
_atom_site_fract_x
_atom_site_fract_y
_atom_site_fract_z
_atom_site_U_iso_or_equiv
_atom_site_adp_type
_atom_site_occupancy
_atom_site_symmetry_multiplicity
_atom_site_calc_flag
_atom_site_refinement_flags
O1 O 0.86320(16) 0.2344(2) 0.02435(9) 0.0543(5) Uani 1 1 d .
O2 O 0.83983(19) 0.3503(3) 0.11195(11) 0.0738(7) Uani 1 1 d .
O3 O 1.26685(17) 0.4887(2) 0.25681(8) 0.0543(5) Uani 1 1 d .
N1 N 0.8754(2) -0.0272(3) -0.16812(12) 0.0688(8) Uani 1 1 d .
N2 N 1.3340(2) 0.7025(3) 0.20355(11) 0.0530(6) Uani 1 1 d .
C1 C 0.9294(2) 0.2009(3) -0.02119(12) 0.0439(6) Uani 1 1 d .
C2 C 0.8734(2) 0.1085(3) -0.06978(13) 0.0516(7) Uani 1 1 d .
H2A H 0.7972 0.0737 -0.0700 0.062 Uiso 1 1 calc R
C3 C 0.9303(2) 0.0665(3) -0.11906(13) 0.0507(7) Uani 1 1 d .
C4 C 1.0448(3) 0.1262(3) -0.11707(13) 0.0547(7) Uani 1 1 d .
H4A H 1.0845 0.1033 -0.1495 0.066 Uiso 1 1 calc R
C5 C 1.0976(2) 0.2178(3) -0.06752(13) 0.0493(7) Uani 1 1 d .
H5A H 1.1731 0.2550 -0.0674 0.059 Uiso 1 1 calc R
C6 C 1.0433(2) 0.2576(3) -0.01743(12) 0.0420(6) Uani 1 1 d .
C7 C 1.0953(2) 0.3516(3) 0.03738(11) 0.0393(6) Uani 1 1 d .
C8 C 1.0266(2) 0.3823(3) 0.08298(12) 0.0424(6) Uani 1 1 d .
C9 C 0.9054(2) 0.3253(3) 0.07564(12) 0.0486(7) Uani 1 1 d .
C10 C 1.0723(2) 0.4681(3) 0.13673(12) 0.0460(6) Uani 1 1 d .
H10A H 1.0247 0.4894 0.1659 0.055 Uiso 1 1 calc R
C11 C 1.1872(2) 0.5228(3) 0.14789(12) 0.0442(6) Uani 1 1 d .
C12 C 1.2589(2) 0.4917(3) 0.10287(12) 0.0419(6) Uani 1 1 d .
C13 C 1.2107(2) 0.4096(3) 0.04822(12) 0.0432(6) Uani 1 1 d .
H13A H 1.2566 0.3927 0.0179 0.052 Uiso 1 1 calc R
C14 C 1.3813(2) 0.5469(3) 0.11689(13) 0.0468(6) Uani 1 1 d .
C15 C 1.4651(2) 0.4975(3) 0.08311(14) 0.0543(7) Uani 1 1 d .
H15A H 1.4422 0.4290 0.0497 0.065 Uiso 1 1 calc R
C16 C 1.5813(3) 0.5461(4) 0.09710(15) 0.0628(8) Uani 1 1 d .
H16A H 1.6354 0.5115 0.0734 0.075 Uiso 1 1 calc R
C17 C 1.6148(3) 0.6466(4) 0.14680(16) 0.0658(9) Uani 1 1 d .
H17A H 1.6925 0.6805 0.1566 0.079 Uiso 1 1 calc R
C18 C 1.5363(3) 0.6976(4) 0.18211(15) 0.0602(8) Uani 1 1 d .
H18A H 1.5617 0.7659 0.2153 0.072 Uiso 1 1 calc R
C19 C 1.4169(2) 0.6490(3) 0.16925(13) 0.0513(7) Uani 1 1 d .
C20 C 1.2362(2) 0.6046(3) 0.20764(12) 0.0480(7) Uani 1 1 d .
H20A H 1.1737 0.6696 0.2186 0.058 Uiso 1 1 calc R
C21 C 1.3047(3) 0.5597(4) 0.31740(14) 0.0635(8) Uani 1 1 d .
H21A H 1.3270 0.4799 0.3492 0.076 Uiso 1 1 calc R
H21B H 1.2399 0.6179 0.3284 0.076 Uiso 1 1 calc R
C22 C 1.4078(3) 0.6663(4) 0.31753(14) 0.0649(8) Uani 1 1 d .
H22A H 1.4759 0.6072 0.3111 0.078 Uiso 1 1 calc R
H22B H 1.4279 0.7192 0.3579 0.078 Uiso 1 1 calc R
C23 C 1.3738(3) 0.7839(4) 0.26428(14) 0.0662(9) Uani 1 1 d .
H23A H 1.3110 0.8498 0.2731 0.079 Uiso 1 1 calc R
H23B H 1.4411 0.8488 0.2616 0.079 Uiso 1 1 calc R
C24 C 0.7606(3) -0.0917(4) -0.16655(16) 0.0675(9) Uani 1 1 d .
H24A H 0.7354 -0.1551 -0.2033 0.116(15) Uiso 1 1 calc R
H24B H 0.7051 -0.0094 -0.1662 0.16(2) Uiso 1 1 calc R
H24C H 0.7652 -0.1536 -0.1291 0.125(16) Uiso 1 1 calc R
C25 C 0.9317(3) -0.0717(5) -0.21872(17) 0.0855(11) Uani 1 1 d .
H25A H 1.0064 -0.0202 -0.2142 0.128 Uiso 1 1 calc R
H25B H 0.8829 -0.0433 -0.2584 0.128 Uiso 1 1 calc R
H25C H 0.9438 -0.1817 -0.2176 0.128 Uiso 1 1 calc R

loop_
_atom_site_aniso_label
_atom_site_aniso_U_11
_atom_site_aniso_U_22
_atom_site_aniso_U_33
_atom_site_aniso_U_23
_atom_site_aniso_U_13
_atom_site_aniso_U_12
O1 0.0447(11) 0.0617(13) 0.0581(11) -0.0038(9) 0.0140(9) -0.0090(9)
O2 0.0576(13) 0.0930(18) 0.0775(14) -0.0153(13) 0.0300(11) -0.0116(12)
O3 0.0681(13) 0.0417(11) 0.0500(10) -0.0015(8) 0.0039(9) 0.0017(9)
N1 0.0690(17) 0.0704(18) 0.0643(16) -0.0147(13) 0.0062(13) -0.0146(14)
N2 0.0608(15) 0.0359(12) 0.0576(13) -0.0026(10) -0.0002(11) -0.0008(11)
C1 0.0446(14) 0.0397(13) 0.0470(14) 0.0036(11) 0.0082(11) 0.0014(11)
C2 0.0461(15) 0.0470(15) 0.0589(16) 0.0034(13) 0.0031(13) -0.0075(12)
C3 0.0528(16) 0.0432(15) 0.0529(15) 0.0002(12) 0.0024(13) -0.0006(12)
C4 0.0535(17) 0.0568(17) 0.0546(16) -0.0026(14) 0.0125(13) 0.0012(14)
C5 0.0428(14) 0.0508(16) 0.0547(15) -0.0026(12) 0.0108(12) -0.0036(12)
C6 0.0396(14) 0.0365(13) 0.0484(14) 0.0055(11) 0.0050(11) 0.0018(11)
C7 0.0390(13) 0.0345(12) 0.0436(13) 0.0060(10) 0.0060(10) 0.0036(10)
C8 0.0385(13) 0.0410(14) 0.0471(14) 0.0075(11) 0.0073(11) 0.0050(11)
C9 0.0458(15) 0.0526(16) 0.0483(14) 0.0026(12) 0.0119(12) -0.0008(13)
C10 0.0467(15) 0.0455(15) 0.0471(14) 0.0018(12) 0.0128(11) 0.0067(12)
C11 0.0468(15) 0.0363(13) 0.0482(14) 0.0043(11) 0.0063(11) 0.0065(11)
C12 0.0398(14) 0.0334(12) 0.0506(14) 0.0060(11) 0.0040(11) 0.0023(11)
C13 0.0418(14) 0.0411(14) 0.0484(14) 0.0034(11) 0.0132(11) 0.0018(11)
C14 0.0458(15) 0.0373(14) 0.0554(15) 0.0074(12) 0.0049(12) -0.0032(11)
C15 0.0486(16) 0.0533(17) 0.0597(16) 0.0046(13) 0.0075(13) -0.0056(13)
C16 0.0443(16) 0.070(2) 0.073(2) 0.0158(17) 0.0105(14) -0.0030(15)
C17 0.0474(17) 0.070(2) 0.074(2) 0.0190(17) -0.0048(15) -0.0155(16)
C18 0.0579(18) 0.0518(17) 0.0646(18) 0.0075(14) -0.0034(15) -0.0122(14)
C19 0.0564(17) 0.0377(14) 0.0558(16) 0.0088(12) 0.0006(13) -0.0043(13)
C20 0.0506(15) 0.0379(14) 0.0534(15) -0.0003(11) 0.0045(12) 0.0067(12)
C21 0.078(2) 0.0580(18) 0.0498(16) -0.0041(14) 0.0001(14) 0.0073(16)
C22 0.076(2) 0.0565(18) 0.0546(17) -0.0090(14) -0.0050(15) 0.0018(16)
C23 0.077(2) 0.0460(16) 0.070(2) -0.0114(14) 0.0016(17) -0.0054(15)
C24 0.072(2) 0.0550(19) 0.067(2) 0.0015(16) -0.0086(16) -0.0105(17)
C25 0.088(3) 0.098(3) 0.068(2) -0.027(2) 0.0086(19) -0.007(2)

loop_
_atom_type_symbol
_atom_type_description
_atom_type_scat_dispersion_real
_atom_type_scat_dispersion_imag
_atom_type_scat_source
C C 0.0033 0.0016 'International Tables Vol C Tables 4.2.6.8 and 6.1.1.4'
H H 0.0000 0.0000 'International Tables Vol C Tables 4.2.6.8 and 6.1.1.4'
N N 0.0061 0.0033 'International Tables Vol C Tables 4.2.6.8 and 6.1.1.4'
O O 0.0106 0.0060 'International Tables Vol C Tables 4.2.6.8 and 6.1.1.4'

loop_
_geom_angle_atom_site_label_1
_geom_angle_atom_site_label_2
_geom_angle_atom_site_label_3
_geom_angle
C9 O1 C1 122.1(2)
C21 O3 C20 111.0(2)
C3 N1 C25 122.1(3)
C3 N1 C24 119.7(3)
C25 N1 C24 118.1(3)
C19 N2 C20 118.0(2)
C19 N2 C23 119.9(2)
C20 N2 C23 109.9(2)
C2 C1 O1 114.6(2)
C2 C1 C6 123.3(2)
O1 C1 C6 122.1(2)
C1 C2 C3 120.4(3)
C1 C2 H2A 119.8
C3 C2 H2A 119.8
N1 C3 C2 121.1(3)
N1 C3 C4 121.7(3)
C2 C3 C4 117.2(2)
C5 C4 C3 120.5(3)
C5 C4 H4A 119.8
C3 C4 H4A 119.8
C4 C5 C6 123.0(3)
C4 C5 H5A 118.5
C6 C5 H5A 118.5
C1 C6 C5 115.6(2)
C1 C6 C7 118.5(2)
C5 C6 C7 125.9(2)
C13 C7 C8 117.8(2)
C13 C7 C6 124.1(2)
C8 C7 C6 118.0(2)
C10 C8 C7 120.5(2)
C10 C8 C9 118.1(2)
C7 C8 C9 121.4(2)
O2 C9 O1 117.0(2)
O2 C9 C8 125.3(3)
O1 C9 C8 117.7(2)
C11 C10 C8 121.5(2)
C11 C10 H10A 119.2
C8 C10 H10A 119.2
C10 C11 C12 119.0(2)
C10 C11 C20 120.3(2)
C12 C11 C20 120.6(2)
C13 C12 C11 118.8(2)
C13 C12 C14 123.4(2)
C11 C12 C14 117.8(2)
C12 C13 C7 122.3(2)
C12 C13 H13A 118.9
C7 C13 H13A 118.9
C15 C14 C19 118.7(3)
C15 C14 C12 122.4(2)
C19 C14 C12 118.8(2)
C16 C15 C14 122.7(3)
C16 C15 H15A 118.6
C14 C15 H15A 118.6
C17 C16 C15 118.4(3)
C17 C16 H16A 120.8
C15 C16 H16A 120.8
C18 C17 C16 121.4(3)
C18 C17 H17A 119.3
C16 C17 H17A 119.3
C17 C18 C19 121.5(3)
C17 C18 H18A 119.2
C19 C18 H18A 119.2
N2 C19 C18 122.7(3)
N2 C19 C14 120.0(2)
C18 C19 C14 117.2(3)
N2 C20 O3 111.7(2)
N2 C20 C11 113.8(2)
O3 C20 C11 107.6(2)
N2 C20 H20A 107.9
O3 C20 H20A 107.9
C11 C20 H20A 107.9
O3 C21 C22 111.4(3)
O3 C21 H21A 109.3
C22 C21 H21A 109.3
O3 C21 H21B 109.3
C22 C21 H21B 109.3
H21A C21 H21B 108.0
C21 C22 C23 108.5(2)
C21 C22 H22A 110.0
C23 C22 H22A 110.0
C21 C22 H22B 110.0
C23 C22 H22B 110.0
H22A C22 H22B 108.4
N2 C23 C22 109.8(2)
N2 C23 H23A 109.7
C22 C23 H23A 109.7
N2 C23 H23B 109.7
C22 C23 H23B 109.7
H23A C23 H23B 108.2
N1 C24 H24A 109.5
N1 C24 H24B 109.5
H24A C24 H24B 109.5
N1 C24 H24C 109.5
H24A C24 H24C 109.5
H24B C24 H24C 109.5
N1 C25 H25A 109.5
N1 C25 H25B 109.5
H25A C25 H25B 109.5
N1 C25 H25C 109.5
H25A C25 H25C 109.5
H25B C25 H25C 109.5

loop_
_geom_bond_atom_site_label_1
_geom_bond_atom_site_label_2
_geom_bond_distance
O1 C9 1.366(3)
O1 C1 1.387(3)
O2 C9 1.210(3)
O3 C21 1.431(3)
O3 C20 1.451(3)
N1 C3 1.383(4)
N1 C25 1.427(4)
N1 C24 1.446(4)
N2 C19 1.398(4)
N2 C20 1.429(4)
N2 C23 1.477(4)
C1 C2 1.374(4)
C1 C6 1.393(3)
C2 C3 1.402(4)
C2 H2A 0.9300
C3 C4 1.414(4)
C4 C5 1.373(4)
C4 H4A 0.9300
C5 C6 1.393(4)
C5 H5A 0.9300
C6 C7 1.462(3)
C7 C13 1.402(3)
C7 C8 1.403(3)
C8 C10 1.390(4)
C8 C9 1.464(4)
C10 C11 1.387(4)
C10 H10A 0.9300
C11 C12 1.418(4)
C11 C20 1.481(4)
C12 C13 1.395(3)
C12 C14 1.468(4)
C13 H13A 0.9300
C14 C15 1.387(4)
C14 C19 1.428(4)
C15 C16 1.384(4)
C15 H15A 0.9300
C16 C17 1.374(5)
C16 H16A 0.9300
C17 C18 1.366(5)
C17 H17A 0.9300
C18 C19 1.419(4)
C18 H18A 0.9300
C20 H20A 0.9800
C21 C22 1.507(5)
C21 H21A 0.9700
C21 H21B 0.9700
C22 C23 1.526(4)
C22 H22A 0.9700
C22 H22B 0.9700
C23 H23A 0.9700
C23 H23B 0.9700
C24 H24A 0.9600
C24 H24B 0.9600
C24 H24C 0.9600
C25 H25A 0.9600
C25 H25B 0.9600
C25 H25C 0.9600

loop_
_platon_squeeze_void_nr
_platon_squeeze_void_average_x
_platon_squeeze_void_average_y
_platon_squeeze_void_average_z
_platon_squeeze_void_volume
_platon_squeeze_void_count_electrons
_platon_squeeze_void_content
1 0.500 0.000 1.000 141 41 ' '
2 0.500 0.500 0.500 141 41 ' '
